data_7125671
loop_
_publ_author_name
'Qiu, Yi-Feng'
'Niu, Yue-Jie'
'Song, Xian-Rong'
'Wei, Xi'
'Chen, Hui'
'Li, Shun-Xi'
'Wang, Xi-Cun'
'Huo, Congde'
'Quan, Zheng-Jun'
'Liang, Yong-Min'

_publ_section_title
;
 Iodine promoted cascade cycloisomerization of 1-en-6,11-diynes.
;
_journal_issue 9
_journal_name_full 'Chemical communications (Cambridge, England)'
_journal_page_first 1421
_journal_page_last 1424
_journal_paper_doi 10.1039/c9cc08286g
_journal_volume 56
_journal_year 2020
_chemical_formula_moiety 'C28 H23 Br I N O3 S'
_chemical_formula_sum 'C28 H23 Br I N O3 S'
_chemical_formula_weight 660.34
_space_group_crystal_system orthorhombic
_space_group_IT_number 60
_space_group_name_Hall '-P 2n 2ab'
_space_group_name_H-M_alt 'P b c n'
_atom_sites_solution_hydrogens geom
_atom_sites_solution_primary direct
_audit_creation_date 2018-07-27
_audit_creation_method
;
Olex2 1.2
(compiled 2017.03.28 svn.r3405 for OlexSys, GUI svn.r5337)
;
_audit_update_record
;
2019-05-05 deposited with the CCDC.	2019-12-19 downloaded from the CCDC.
;
_cell_angle_alpha 90
_cell_angle_beta 90
_cell_angle_gamma 90
_cell_formula_units_Z 16
_cell_length_a 14.8474(5)
_cell_length_b 30.0430(15)
_cell_length_c 26.3798(6)
_cell_measurement_reflns_used 3035
_cell_measurement_temperature 173.00(10)
_cell_measurement_theta_max 23.1560
_cell_measurement_theta_min 3.6500
_cell_volume 11767.0(8)
_computing_cell_refinement
;
CrysAlisPro, Agilent Technologies,
Version 1.171.36.28 (release 01-02-2013 CrysAlis171 .NET)
(compiled Feb  1 2013,16:14:44)
;
_computing_data_collection
;
CrysAlisPro, Agilent Technologies,
Version 1.171.36.28 (release 01-02-2013 CrysAlis171 .NET)
(compiled Feb  1 2013,16:14:44)
;
_computing_data_reduction
;
CrysAlisPro, Agilent Technologies,
Version 1.171.36.28 (release 01-02-2013 CrysAlis171 .NET)
(compiled Feb  1 2013,16:14:44)
;
_computing_molecular_graphics 'Olex2 (Dolomanov et al., 2009)'
_computing_publication_material 'Olex2 (Dolomanov et al., 2009)'
_computing_structure_refinement 'ShelXL (Sheldrick, 2015)'
_computing_structure_solution 'ShelXS (Sheldrick, 2008)'
_diffrn_ambient_temperature 173.00(10)
_diffrn_detector_area_resol_mean 16.0733
_diffrn_measured_fraction_theta_full 0.997
_diffrn_measured_fraction_theta_max 0.997
_diffrn_measurement_details
;
#__ type_ start__ end____ width___ exp.time_
  1 omega   21.00   61.00   1.0000   15.0000
omega____ theta____ kappa____ phi______ frames
    -       22.6305  -99.0000   60.0000 40

#__ type_ start__ end____ width___ exp.time_
  2 omega  -47.00   66.00   1.0000   15.0000
omega____ theta____ kappa____ phi______ frames
    -       22.6305  -19.0000  -90.0000 113
;
_diffrn_measurement_device_type 'SuperNova, Dual, Cu at zero, Eos'
_diffrn_measurement_method '\w scans'
_diffrn_orient_matrix_UB_11 -0.0168200000
_diffrn_orient_matrix_UB_12 -0.0217318000
_diffrn_orient_matrix_UB_13 0.0045512000
_diffrn_orient_matrix_UB_21 0.0438818000
_diffrn_orient_matrix_UB_22 -0.0088600000
_diffrn_orient_matrix_UB_23 -0.0033912000
_diffrn_orient_matrix_UB_31 0.0085988000
_diffrn_orient_matrix_UB_32 0.0026290000
_diffrn_orient_matrix_UB_33 0.0262738000
_diffrn_radiation_monochromator mirror
_diffrn_radiation_type MoK\a
_diffrn_radiation_wavelength 0.71073
_diffrn_reflns_av_R_equivalents 0.0811
_diffrn_reflns_av_unetI/netI 0.1276
_diffrn_reflns_Laue_measured_fraction_full 0.997
_diffrn_reflns_Laue_measured_fraction_max 0.997
_diffrn_reflns_limit_h_max 16
_diffrn_reflns_limit_h_min -18
_diffrn_reflns_limit_k_max 18
_diffrn_reflns_limit_k_min -37
_diffrn_reflns_limit_l_max 32
_diffrn_reflns_limit_l_min -18
_diffrn_reflns_number 29148
_diffrn_reflns_point_group_measured_fraction_full 0.997
_diffrn_reflns_point_group_measured_fraction_max 0.997
_diffrn_reflns_theta_full 25.242
_diffrn_reflns_theta_max 26.022
_diffrn_reflns_theta_min 3.374
_diffrn_source 'SuperNova (Mo) X-ray Source'
_exptl_absorpt_coefficient_mu 2.545
_exptl_absorpt_correction_T_max 1.00000
_exptl_absorpt_correction_T_min 0.70339
_exptl_absorpt_correction_type multi-scan
_exptl_absorpt_process_details
;
CrysAlisPro, Agilent Technologies,
Version 1.171.36.28 (release 01-02-2013 CrysAlis171 .NET)
(compiled Feb  1 2013,16:14:44)
Empirical absorption correction using spherical harmonics,
 implemented in SCALE3 ABSPACK scaling algorithm.
;
_exptl_crystal_colour 'clear light colourless'
_exptl_crystal_colour_lustre clear
_exptl_crystal_colour_modifier light
_exptl_crystal_colour_primary colourless
_exptl_crystal_density_diffrn 1.491
_exptl_crystal_description block
_exptl_crystal_F_000 5216
_exptl_crystal_size_max 0.23
_exptl_crystal_size_mid 0.19
_exptl_crystal_size_min 0.15
_refine_diff_density_max 0.914
_refine_diff_density_min -0.932
_refine_diff_density_rms 0.110
_refine_ls_extinction_method none
_refine_ls_goodness_of_fit_ref 0.978
_refine_ls_hydrogen_treatment constr
_refine_ls_matrix_type full
_refine_ls_number_parameters 633
_refine_ls_number_reflns 11570
_refine_ls_number_restraints 0
_refine_ls_restrained_S_all 0.978
_refine_ls_R_factor_all 0.1245
_refine_ls_R_factor_gt 0.0609
_refine_ls_shift/su_max 0.001
_refine_ls_shift/su_mean 0.000
_refine_ls_structure_factor_coef Fsqd
_refine_ls_weighting_details 'w=1/[\s^2^(Fo^2^)+(0.0126P)^2^] where P=(Fo^2^+2Fc^2^)/3'
_refine_ls_weighting_scheme calc
_refine_ls_wR_factor_gt 0.0829
_refine_ls_wR_factor_ref 0.1049
_reflns_Friedel_coverage 0.000
_reflns_number_gt 6211
_reflns_number_total 11570
_reflns_threshold_expression 'I > 2\s(I)'
_cod_data_source_file c9cc08286g2.cif
_cod_data_source_block qiuyf_0725
_cod_depositor_comments 'Adding full bibliography for 7125671--7125672.cif.'
_cod_database_code 7125671
_shelx_shelxl_version_number 2014/7
_shelx_space_group_comment
;
The symmetry employed for this shelxl refinement is uniquely defined
by the following loop, which should always be used as a source of
symmetry information in preference to the above space-group names.
They are only intended as comments.
;
_reflns_odcompleteness_completeness 99.63
_reflns_odcompleteness_iscentric 1
_reflns_odcompleteness_theta 26.32
_olex2_refinement_description
;
1. Fixed Uiso
 At 1.2 times of:
  All C(H) groups, All C(H,H) groups
 At 1.5 times of:
  All C(H,H,H) groups
2.a Ternary CH refined with riding coordinates:
 C2(H2), C30(H30)
2.b Secondary CH2 refined with riding coordinates:
 C1(H1A,H1B), C5(H5A,H5B), C6(H6A,H6B), C29(H29A,H29B), C33(H33A,H33B),
 C56(H56A,H56B)
2.c Aromatic/amide H refined with riding coordinates:
 C8(H8), C9(H9), C10(H10), C11(H11), C13(H13), C17(H17), C18(H18), C20(H20),
 C21(H21), C23(H23), C24(H24), C26(H26), C27(H27), C35(H35), C36(H36), C37(H37),
  C38(H38), C40(H40), C44(H44), C45(H45), C47(H47), C48(H48), C50(H50),
 C51(H51), C53(H53), C54(H54)
2.d Idealised Me refined as rotating group:
 C28(H28A,H28B,H28C), C55(H55A,H55B,H55C)
;
_olex2_date_sample_data_collection 2018-07-27
_olex2_submission_special_instructions 'No special instructions were received'

loop_
_space_group_symop_operation_xyz
'x, y, z'
'-x+1/2, -y+1/2, z+1/2'
'x+1/2, -y+1/2, -z'
'-x, y, -z+1/2'
'-x, -y, -z'
'x-1/2, y-1/2, -z-1/2'
'-x-1/2, y-1/2, z'
'x, -y, z-1/2'

loop_
_atom_site_label
_atom_site_type_symbol
_atom_site_fract_x
_atom_site_fract_y
_atom_site_fract_z
_atom_site_U_iso_or_equiv
_atom_site_adp_type
_atom_site_occupancy
_atom_site_site_symmetry_order
_atom_site_calc_flag
_atom_site_refinement_flags_posn
I1 I 0.55353(3) 0.58300(2) 0.68288(2) 0.05982(19) Uani 1 1 d .
Br1 Br 0.27035(7) 0.54570(3) 0.20543(3) 0.0856(4) Uani 1 1 d .
S1 S 0.42685(11) 0.70273(6) 0.56884(6) 0.0361(4) Uani 1 1 d .
O1 O 0.4722(3) 0.66098(16) 0.39311(14) 0.0450(13) Uani 1 1 d .
O2 O 0.3382(3) 0.70101(16) 0.54668(15) 0.0459(13) Uani 1 1 d .
O3 O 0.4372(3) 0.70565(15) 0.62293(12) 0.0416(13) Uani 1 1 d .
N1 N 0.4786(3) 0.65728(18) 0.55099(15) 0.0288(13) Uani 1 1 d .
C1 C 0.5692(4) 0.6494(2) 0.5724(2) 0.0347(17) Uani 1 1 d .
H1A H 0.5713 0.6592 0.6074 0.042 Uiso 1 1 calc R
H1B H 0.6139 0.6660 0.5533 0.042 Uiso 1 1 calc R
C2 C 0.5883(4) 0.5999(2) 0.56912(19) 0.0306(16) Uani 1 1 d .
H2 H 0.6508 0.5946 0.5795 0.037 Uiso 1 1 calc R
C3 C 0.5760(4) 0.5833(2) 0.51450(19) 0.0270(15) Uani 1 1 d .
C4 C 0.5256(4) 0.6072(2) 0.48128(19) 0.0252(15) Uani 1 1 d .
C5 C 0.4790(4) 0.6503(2) 0.49545(18) 0.0315(16) Uani 1 1 d .
H5A H 0.5097 0.6750 0.4792 0.038 Uiso 1 1 calc R
H5B H 0.4175 0.6497 0.4831 0.038 Uiso 1 1 calc R
C6 C 0.5260(4) 0.5732(2) 0.60363(19) 0.0431(19) Uani 1 1 d .
H6A H 0.5322 0.5418 0.5957 0.052 Uiso 1 1 calc R
H6B H 0.4641 0.5817 0.5968 0.052 Uiso 1 1 calc R
C7 C 0.6200(4) 0.5427(2) 0.4990(2) 0.0271(15) Uani 1 1 d .
C8 C 0.6742(5) 0.5164(2) 0.5312(2) 0.0414(18) Uani 1 1 d .
H8 H 0.6819 0.5251 0.5647 0.050 Uiso 1 1 calc R
C9 C 0.7154(5) 0.4790(3) 0.5148(3) 0.053(2) Uani 1 1 d .
H9 H 0.7491 0.4620 0.5374 0.064 Uiso 1 1 calc R
C10 C 0.7079(5) 0.4655(3) 0.4645(3) 0.053(2) Uani 1 1 d .
H10 H 0.7369 0.4399 0.4535 0.063 Uiso 1 1 calc R
C11 C 0.6578(5) 0.4901(2) 0.4315(2) 0.0413(18) Uani 1 1 d .
H11 H 0.6528 0.4810 0.3980 0.050 Uiso 1 1 calc R
C12 C 0.6137(4) 0.5288(2) 0.4473(2) 0.0296(16) Uani 1 1 d .
C13 C 0.5593(4) 0.5539(2) 0.4144(2) 0.0351(17) Uani 1 1 d .
H13 H 0.5518 0.5442 0.3812 0.042 Uiso 1 1 calc R
C14 C 0.5166(4) 0.5926(2) 0.4295(2) 0.0274(15) Uani 1 1 d .
C15 C 0.4701(5) 0.6209(2) 0.3909(2) 0.0339(17) Uani 1 1 d .
C16 C 0.4242(4) 0.5990(2) 0.3465(2) 0.0292(16) Uani 1 1 d .
C17 C 0.4225(4) 0.6237(2) 0.30156(19) 0.0297(16) Uani 1 1 d .
H17 H 0.4511 0.6512 0.2998 0.036 Uiso 1 1 calc R
C18 C 0.3774(5) 0.6067(2) 0.2596(2) 0.0425(19) Uani 1 1 d .
H18 H 0.3766 0.6225 0.2292 0.051 Uiso 1 1 calc R
C19 C 0.3344(5) 0.5667(2) 0.2632(2) 0.0427(19) Uani 1 1 d .
C20 C 0.3351(5) 0.5416(2) 0.3072(2) 0.053(2) Uani 1 1 d .
H20 H 0.3055 0.5144 0.3090 0.064 Uiso 1 1 calc R
C21 C 0.3813(4) 0.5585(2) 0.3485(2) 0.0390(18) Uani 1 1 d .
H21 H 0.3834 0.5421 0.3783 0.047 Uiso 1 1 calc R
C22 C 0.4863(4) 0.7469(2) 0.5408(2) 0.0283(15) Uani 1 1 d .
C23 C 0.5618(4) 0.7647(2) 0.5645(2) 0.0343(17) Uani 1 1 d .
H23 H 0.5791 0.7544 0.5963 0.041 Uiso 1 1 calc R
C24 C 0.6110(4) 0.7978(2) 0.5408(2) 0.0360(17) Uani 1 1 d .
H24 H 0.6630 0.8085 0.5562 0.043 Uiso 1 1 calc R
C25 C 0.5847(4) 0.8153(2) 0.4946(2) 0.0371(18) Uani 1 1 d .
C26 C 0.5093(5) 0.7973(2) 0.4714(2) 0.0373(18) Uani 1 1 d .
H26 H 0.4916 0.8083 0.4400 0.045 Uiso 1 1 calc R
C27 C 0.4594(4) 0.7636(2) 0.4937(2) 0.0363(18) Uani 1 1 d .
H27 H 0.4087 0.7522 0.4775 0.044 Uiso 1 1 calc R
C28 C 0.6364(5) 0.8519(2) 0.4697(2) 0.055(2) Uani 1 1 d .
H28A H 0.6973 0.8424 0.4641 0.083 Uiso 1 1 calc GR
H28B H 0.6362 0.8777 0.4912 0.083 Uiso 1 1 calc GR
H28C H 0.6089 0.8591 0.4378 0.083 Uiso 1 1 calc GR
I2 I 0.33575(4) 0.94105(2) 0.35106(2) 0.06236(18) Uani 1 1 d .
Br2 Br 0.82659(5) 0.61759(3) 0.50833(2) 0.0475(2) Uani 1 1 d .
S2 S 0.28136(11) 0.77008(7) 0.36398(6) 0.0346(4) Uani 1 1 d .
O4 O 0.5933(3) 0.69700(15) 0.30544(13) 0.0345(11) Uani 1 1 d .
O5 O 0.3065(3) 0.73493(17) 0.39842(13) 0.0465(14) Uani 1 1 d .
O6 O 0.2307(3) 0.80716(17) 0.38162(14) 0.0448(13) Uani 1 1 d .
N2 N 0.3749(3) 0.79060(17) 0.34214(16) 0.0258(12) Uani 1 1 d .
C29 C 0.3695(4) 0.8276(2) 0.30538(19) 0.0268(15) Uani 1 1 d .
H29A H 0.3121 0.8427 0.3086 0.032 Uiso 1 1 calc R
H29B H 0.3746 0.8162 0.2711 0.032 Uiso 1 1 calc R
C30 C 0.4452(4) 0.8593(2) 0.31622(19) 0.0223(14) Uani 1 1 d .
H30 H 0.4507 0.8802 0.2878 0.027 Uiso 1 1 calc R
C31 C 0.5340(4) 0.8352(2) 0.32301(18) 0.0217(14) Uani 1 1 d .
C32 C 0.5372(4) 0.7901(2) 0.32966(18) 0.0216(14) Uani 1 1 d .
C33 C 0.4524(4) 0.7617(2) 0.3311(2) 0.0293(16) Uani 1 1 d .
H33A H 0.4438 0.7470 0.2987 0.035 Uiso 1 1 calc R
H33B H 0.4579 0.7390 0.3571 0.035 Uiso 1 1 calc R
C34 C 0.6141(4) 0.8609(2) 0.32197(19) 0.0239(14) Uani 1 1 d .
C35 C 0.6154(4) 0.9076(2) 0.31245(19) 0.0300(16) Uani 1 1 d .
H35 H 0.5615 0.9229 0.3083 0.036 Uiso 1 1 calc R
C36 C 0.6943(5) 0.9297(2) 0.3094(2) 0.0443(19) Uani 1 1 d .
H36 H 0.6932 0.9601 0.3025 0.053 Uiso 1 1 calc R
C37 C 0.7773(5) 0.9090(3) 0.3160(2) 0.0459(19) Uani 1 1 d .
H37 H 0.8303 0.9253 0.3135 0.055 Uiso 1 1 calc R
C38 C 0.7805(4) 0.8645(2) 0.3263(2) 0.0352(17) Uani 1 1 d .
H38 H 0.8356 0.8505 0.3313 0.042 Uiso 1 1 calc R
C39 C 0.6987(4) 0.8397(2) 0.32943(19) 0.0273(16) Uani 1 1 d .
C40 C 0.6996(4) 0.7931(2) 0.33833(18) 0.0258(15) Uani 1 1 d .
H40 H 0.7541 0.7790 0.3448 0.031 Uiso 1 1 calc R
C41 C 0.6222(4) 0.7684(2) 0.33762(18) 0.0233(14) Uani 1 1 d .
C42 C 0.6287(4) 0.7189(2) 0.3387(2) 0.0258(15) Uani 1 1 d .
C43 C 0.6817(4) 0.6967(2) 0.3802(2) 0.0229(14) Uani 1 1 d .
C44 C 0.6991(4) 0.7169(2) 0.4266(2) 0.0301(16) Uani 1 1 d .
H44 H 0.6817 0.7462 0.4322 0.036 Uiso 1 1 calc R
C45 C 0.7426(4) 0.6931(3) 0.4648(2) 0.0349(18) Uani 1 1 d .
H45 H 0.7541 0.7066 0.4959 0.042 Uiso 1 1 calc R
C46 C 0.7684(4) 0.6502(2) 0.4564(2) 0.0331(17) Uani 1 1 d .
C47 C 0.7519(4) 0.6292(2) 0.4109(2) 0.0371(18) Uani 1 1 d .
H47 H 0.7695 0.5999 0.4058 0.044 Uiso 1 1 calc R
C48 C 0.7086(4) 0.6527(2) 0.3731(2) 0.0356(17) Uani 1 1 d .
H48 H 0.6971 0.6388 0.3422 0.043 Uiso 1 1 calc R
C49 C 0.2208(4) 0.7469(2) 0.3127(2) 0.0324(16) Uani 1 1 d .
C50 C 0.1636(4) 0.7730(2) 0.2845(2) 0.0398(18) Uani 1 1 d .
H50 H 0.1548 0.8027 0.2929 0.048 Uiso 1 1 calc R
C51 C 0.1192(4) 0.7547(3) 0.2435(2) 0.0393(18) Uani 1 1 d .
H51 H 0.0813 0.7726 0.2243 0.047 Uiso 1 1 calc R
C52 C 0.1294(5) 0.7107(3) 0.2302(2) 0.045(2) Uani 1 1 d .
C53 C 0.1880(5) 0.6845(3) 0.2592(2) 0.053(2) Uani 1 1 d .
H53 H 0.1965 0.6547 0.2509 0.064 Uiso 1 1 calc R
C54 C 0.2337(4) 0.7027(2) 0.3005(2) 0.0403(18) Uani 1 1 d .
H54 H 0.2725 0.6852 0.3197 0.048 Uiso 1 1 calc R
C55 C 0.0786(5) 0.6907(3) 0.1866(2) 0.061(2) Uani 1 1 d .
H55A H 0.0889 0.7081 0.1566 0.092 Uiso 1 1 calc GR
H55B H 0.0154 0.6905 0.1942 0.092 Uiso 1 1 calc GR
H55C H 0.0989 0.6608 0.1810 0.092 Uiso 1 1 calc GR
C56 C 0.4247(4) 0.8856(2) 0.3646(2) 0.0347(17) Uani 1 1 d .
H56A H 0.4807 0.8965 0.3789 0.042 Uiso 1 1 calc R
H56B H 0.3973 0.8658 0.3893 0.042 Uiso 1 1 calc R

loop_
_atom_site_aniso_label
_atom_site_aniso_U_11
_atom_site_aniso_U_22
_atom_site_aniso_U_33
_atom_site_aniso_U_23
_atom_site_aniso_U_13
_atom_site_aniso_U_12
I1 0.0588(3) 0.0902(5) 0.0304(2) 0.0120(3) 0.0038(2) 0.0141(4)
Br1 0.1395(9) 0.0538(6) 0.0636(5) 0.0163(5) -0.0548(5) -0.0580(7)
S1 0.0339(10) 0.0371(12) 0.0372(9) -0.0073(9) 0.0084(8) -0.0026(10)
O1 0.076(4) 0.023(3) 0.036(2) 0.001(2) -0.012(2) -0.004(3)
O2 0.022(2) 0.050(3) 0.065(3) -0.013(3) 0.005(2) -0.004(3)
O3 0.053(3) 0.045(3) 0.026(2) -0.011(2) 0.015(2) -0.004(3)
N1 0.031(3) 0.033(4) 0.022(2) -0.005(3) -0.001(2) 0.000(3)
C1 0.032(4) 0.048(5) 0.025(3) -0.004(3) -0.002(3) 0.001(4)
C2 0.032(4) 0.030(4) 0.030(3) 0.001(3) 0.002(3) 0.003(4)
C3 0.027(4) 0.032(4) 0.022(3) 0.000(3) -0.001(3) -0.010(3)
C4 0.026(3) 0.029(4) 0.021(3) 0.001(3) -0.002(3) -0.009(3)
C5 0.039(4) 0.028(4) 0.028(3) -0.007(3) -0.004(3) -0.003(4)
C6 0.044(4) 0.051(5) 0.034(3) 0.005(4) -0.003(3) 0.000(4)
C7 0.030(4) 0.022(4) 0.029(3) 0.004(3) -0.005(3) -0.006(3)
C8 0.048(5) 0.032(5) 0.045(4) 0.001(4) -0.013(3) -0.005(4)
C9 0.061(5) 0.040(5) 0.059(5) 0.010(4) -0.021(4) 0.012(5)
C10 0.050(5) 0.031(5) 0.076(5) 0.008(4) -0.011(4) 0.011(4)
C11 0.046(4) 0.027(4) 0.051(4) -0.003(4) 0.004(4) 0.000(4)
C12 0.027(4) 0.024(4) 0.037(4) 0.005(3) -0.005(3) -0.004(3)
C13 0.038(4) 0.038(5) 0.030(3) -0.005(3) -0.002(3) -0.006(4)
C14 0.030(4) 0.026(4) 0.026(3) 0.004(3) -0.003(3) -0.004(3)
C15 0.042(4) 0.028(4) 0.032(4) 0.000(4) 0.002(3) -0.012(4)
C16 0.030(4) 0.028(4) 0.030(3) 0.005(3) 0.001(3) -0.001(3)
C17 0.044(4) 0.014(4) 0.031(3) 0.002(3) -0.010(3) -0.011(3)
C18 0.063(5) 0.026(4) 0.038(4) 0.007(4) -0.008(3) -0.020(4)
C19 0.049(5) 0.038(5) 0.041(4) 0.004(4) -0.019(3) -0.015(4)
C20 0.062(5) 0.036(5) 0.062(4) 0.020(4) -0.023(4) -0.027(5)
C21 0.050(4) 0.031(4) 0.037(4) 0.015(4) -0.012(3) -0.005(4)
C22 0.024(3) 0.029(4) 0.031(3) -0.004(3) 0.006(3) 0.008(3)
C23 0.040(4) 0.029(4) 0.034(3) 0.002(3) -0.007(3) 0.005(4)
C24 0.030(4) 0.027(4) 0.050(4) 0.005(4) -0.003(3) -0.003(4)
C25 0.036(4) 0.033(4) 0.043(4) 0.004(4) 0.014(3) 0.018(4)
C26 0.042(4) 0.040(5) 0.030(3) 0.003(4) -0.001(3) 0.013(4)
C27 0.036(4) 0.044(5) 0.029(3) -0.007(4) -0.005(3) 0.012(4)
C28 0.066(5) 0.045(5) 0.056(4) 0.012(4) 0.019(4) -0.001(5)
I2 0.0642(4) 0.0506(4) 0.0723(3) 0.0112(3) 0.0195(3) 0.0341(3)
Br2 0.0570(5) 0.0439(5) 0.0415(4) 0.0129(4) -0.0184(3) -0.0043(5)
S2 0.0248(9) 0.0478(12) 0.0311(9) 0.0059(9) 0.0042(7) -0.0065(10)
O4 0.038(3) 0.028(3) 0.037(2) -0.008(2) -0.015(2) 0.006(2)
O5 0.038(3) 0.068(4) 0.033(2) 0.025(3) -0.005(2) -0.012(3)
O6 0.030(3) 0.061(4) 0.043(2) -0.006(3) 0.013(2) 0.003(3)
N2 0.017(3) 0.028(3) 0.033(3) 0.007(3) 0.004(2) 0.001(3)
C29 0.021(3) 0.032(4) 0.028(3) 0.010(3) -0.001(3) 0.001(3)
C30 0.027(3) 0.017(3) 0.022(3) 0.003(3) 0.003(3) -0.004(3)
C31 0.024(3) 0.023(4) 0.019(3) 0.001(3) 0.000(2) 0.003(3)
C32 0.027(3) 0.024(4) 0.014(3) -0.002(3) 0.003(2) -0.004(3)
C33 0.024(3) 0.035(4) 0.029(3) 0.011(3) 0.001(3) 0.003(3)
C34 0.026(3) 0.025(4) 0.021(3) -0.001(3) -0.003(3) 0.000(3)
C35 0.033(4) 0.021(4) 0.036(3) 0.000(3) 0.001(3) -0.002(3)
C36 0.048(5) 0.026(4) 0.059(4) 0.004(4) -0.008(4) -0.012(4)
C37 0.039(4) 0.039(5) 0.060(4) 0.012(4) 0.001(4) -0.010(4)
C38 0.027(4) 0.036(5) 0.043(4) 0.008(4) -0.003(3) -0.011(4)
C39 0.034(4) 0.031(4) 0.017(3) -0.002(3) 0.003(3) -0.003(4)
C40 0.021(3) 0.030(4) 0.027(3) -0.006(3) -0.003(3) 0.004(3)
C41 0.023(3) 0.028(4) 0.019(3) -0.002(3) -0.003(2) 0.002(3)
C42 0.021(3) 0.017(4) 0.039(4) 0.007(3) 0.006(3) -0.001(3)
C43 0.019(3) 0.019(4) 0.031(3) -0.003(3) 0.003(3) 0.001(3)
C44 0.034(4) 0.021(4) 0.035(3) 0.001(3) 0.001(3) 0.006(3)
C45 0.026(4) 0.053(5) 0.026(3) 0.006(4) 0.000(3) -0.014(4)
C46 0.034(4) 0.027(4) 0.039(4) -0.003(4) -0.010(3) -0.005(4)
C47 0.039(4) 0.036(5) 0.036(3) -0.005(4) -0.007(3) 0.009(4)
C48 0.043(4) 0.030(4) 0.034(3) -0.008(3) -0.012(3) 0.005(4)
C49 0.021(3) 0.041(5) 0.036(3) 0.006(4) -0.002(3) -0.005(4)
C50 0.029(4) 0.041(5) 0.049(4) 0.003(4) 0.001(3) -0.001(4)
C51 0.030(4) 0.043(5) 0.044(4) 0.005(4) -0.001(3) -0.012(4)
C52 0.032(4) 0.067(6) 0.036(4) 0.002(4) 0.002(3) -0.015(5)
C53 0.056(5) 0.041(5) 0.064(5) -0.004(4) -0.006(4) -0.007(5)
C54 0.027(4) 0.038(5) 0.056(4) 0.006(4) -0.005(3) 0.000(4)
C55 0.051(5) 0.074(7) 0.059(4) -0.018(5) -0.014(4) -0.008(5)
C56 0.029(4) 0.024(4) 0.051(4) 0.002(3) 0.009(3) 0.016(3)

loop_
_atom_type_symbol
_atom_type_description
_atom_type_scat_dispersion_real
_atom_type_scat_dispersion_imag
_atom_type_scat_source
C C 0.0033 0.0016 'International Tables Vol C Tables 4.2.6.8 and 6.1.1.4'
H H 0.0000 0.0000 'International Tables Vol C Tables 4.2.6.8 and 6.1.1.4'
Br Br -0.2901 2.4595 'International Tables Vol C Tables 4.2.6.8 and 6.1.1.4'
I I -0.4742 1.8119 'International Tables Vol C Tables 4.2.6.8 and 6.1.1.4'
N N 0.0061 0.0033 'International Tables Vol C Tables 4.2.6.8 and 6.1.1.4'
O O 0.0106 0.0060 'International Tables Vol C Tables 4.2.6.8 and 6.1.1.4'
S S 0.1246 0.1234 'International Tables Vol C Tables 4.2.6.8 and 6.1.1.4'

loop_
_geom_angle_atom_site_label_1
_geom_angle_atom_site_label_2
_geom_angle_atom_site_label_3
_geom_angle
O2 S1 N1 106.4(3)
O2 S1 C22 108.4(3)
O3 S1 O2 120.2(3)
O3 S1 N1 106.6(3)
O3 S1 C22 108.6(3)
N1 S1 C22 105.8(3)
C1 N1 S1 116.8(4)
C1 N1 C5 110.6(5)
C5 N1 S1 113.9(4)
N1 C1 H1A 110.1
N1 C1 H1B 110.1
N1 C1 C2 107.8(5)
H1A C1 H1B 108.5
C2 C1 H1A 110.1
C2 C1 H1B 110.1
C1 C2 H2 108.8
C1 C2 C3 110.4(5)
C1 C2 C6 111.6(5)
C3 C2 H2 108.8
C6 C2 H2 108.8
C6 C2 C3 108.5(5)
C4 C3 C2 120.0(6)
C4 C3 C7 120.8(5)
C7 C3 C2 119.1(5)
C3 C4 C5 123.0(5)
C3 C4 C14 120.2(6)
C14 C4 C5 116.8(5)
N1 C5 C4 111.5(5)
N1 C5 H5A 109.3
N1 C5 H5B 109.3
C4 C5 H5A 109.3
C4 C5 H5B 109.3
H5A C5 H5B 108.0
I1 C6 H6A 109.0
I1 C6 H6B 109.0
C2 C6 I1 113.1(4)
C2 C6 H6A 109.0
C2 C6 H6B 109.0
H6A C6 H6B 107.8
C8 C7 C3 124.1(5)
C8 C7 C12 116.6(6)
C12 C7 C3 119.2(5)
C7 C8 H8 119.0
C9 C8 C7 122.1(6)
C9 C8 H8 119.0
C8 C9 H9 119.6
C8 C9 C10 120.7(7)
C10 C9 H9 119.6
C9 C10 H10 120.1
C11 C10 C9 119.7(7)
C11 C10 H10 120.1
C10 C11 H11 119.5
C10 C11 C12 121.0(6)
C12 C11 H11 119.5
C11 C12 C7 119.8(6)
C11 C12 C13 122.0(6)
C13 C12 C7 118.1(6)
C12 C13 H13 118.8
C14 C13 C12 122.4(5)
C14 C13 H13 118.8
C4 C14 C15 121.1(6)
C13 C14 C4 119.1(6)
C13 C14 C15 119.6(5)
O1 C15 C14 121.5(6)
O1 C15 C16 119.1(6)
C14 C15 C16 119.3(6)
C17 C16 C15 115.8(6)
C21 C16 C15 124.6(6)
C21 C16 C17 119.6(6)
C16 C17 H17 120.4
C18 C17 C16 119.3(6)
C18 C17 H17 120.4
C17 C18 H18 120.2
C19 C18 C17 119.5(6)
C19 C18 H18 120.2
C18 C19 Br1 118.0(5)
C18 C19 C20 122.3(6)
C20 C19 Br1 119.7(5)
C19 C20 H20 121.2
C21 C20 C19 117.7(6)
C21 C20 H20 121.2
C16 C21 C20 121.6(6)
C16 C21 H21 119.2
C20 C21 H21 119.2
C23 C22 S1 120.4(5)
C23 C22 C27 119.5(6)
C27 C22 S1 120.1(5)
C22 C23 H23 120.1
C24 C23 C22 119.9(6)
C24 C23 H23 120.1
C23 C24 H24 119.2
C23 C24 C25 121.5(6)
C25 C24 H24 119.2
C24 C25 C26 118.0(6)
C24 C25 C28 121.5(6)
C26 C25 C28 120.6(6)
C25 C26 H26 119.0
C25 C26 C27 122.0(6)
C27 C26 H26 119.0
C22 C27 H27 120.5
C26 C27 C22 119.0(6)
C26 C27 H27 120.5
C25 C28 H28A 109.5
C25 C28 H28B 109.5
C25 C28 H28C 109.5
H28A C28 H28B 109.5
H28A C28 H28C 109.5
H28B C28 H28C 109.5
O5 S2 N2 106.2(3)
O5 S2 C49 109.0(3)
O6 S2 O5 120.3(2)
O6 S2 N2 105.7(3)
O6 S2 C49 106.8(3)
N2 S2 C49 108.2(3)
C29 N2 S2 118.1(4)
C33 N2 S2 121.0(4)
C33 N2 C29 110.9(4)
N2 C29 H29A 110.1
N2 C29 H29B 110.1
N2 C29 C30 108.2(4)
H29A C29 H29B 108.4
C30 C29 H29A 110.1
C30 C29 H29B 110.1
C29 C30 H30 108.9
C29 C30 C31 111.8(5)
C29 C30 C56 109.7(5)
C31 C30 H30 108.9
C31 C30 C56 108.7(4)
C56 C30 H30 108.9
C32 C31 C30 121.2(6)
C32 C31 C34 120.9(6)
C34 C31 C30 117.9(5)
C31 C32 C33 122.1(6)
C31 C32 C41 119.9(6)
C41 C32 C33 118.0(5)
N2 C33 C32 108.7(5)
N2 C33 H33A 109.9
N2 C33 H33B 109.9
C32 C33 H33A 109.9
C32 C33 H33B 109.9
H33A C33 H33B 108.3
C31 C34 C35 123.4(6)
C31 C34 C39 119.6(6)
C39 C34 C35 117.0(6)
C34 C35 H35 119.7
C36 C35 C34 120.5(6)
C36 C35 H35 119.7
C35 C36 H36 118.7
C35 C36 C37 122.7(7)
C37 C36 H36 118.7
C36 C37 H37 120.2
C38 C37 C36 119.7(7)
C38 C37 H37 120.2
C37 C38 H38 120.2
C37 C38 C39 119.6(7)
C39 C38 H38 120.2
C34 C39 C38 120.6(6)
C40 C39 C34 118.2(6)
C40 C39 C38 121.1(6)
C39 C40 H40 119.2
C41 C40 C39 121.7(6)
C41 C40 H40 119.2
C32 C41 C42 120.8(6)
C40 C41 C32 119.6(6)
C40 C41 C42 119.1(6)
O4 C42 C41 119.8(5)
O4 C42 C43 120.8(6)
C41 C42 C43 119.3(5)
C44 C43 C42 123.1(6)
C44 C43 C48 118.6(6)
C48 C43 C42 118.1(5)
C43 C44 H44 120.0
C43 C44 C45 120.0(6)
C45 C44 H44 120.0
C44 C45 H45 120.1
C46 C45 C44 119.8(6)
C46 C45 H45 120.1
C45 C46 Br2 120.0(5)
C45 C46 C47 121.6(6)
C47 C46 Br2 118.4(5)
C46 C47 H47 120.7
C46 C47 C48 118.7(6)
C48 C47 H47 120.7
C43 C48 H48 119.3
C47 C48 C43 121.3(6)
C47 C48 H48 119.3
C50 C49 S2 120.3(6)
C50 C49 C54 120.5(6)
C54 C49 S2 119.1(5)
C49 C50 H50 120.3
C49 C50 C51 119.5(7)
C51 C50 H50 120.3
C50 C51 H51 119.0
C52 C51 C50 122.0(7)
C52 C51 H51 119.0
C51 C52 C53 117.9(7)
C51 C52 C55 121.6(7)
C53 C52 C55 120.5(8)
C52 C53 H53 119.7
C54 C53 C52 120.6(7)
C54 C53 H53 119.7
C49 C54 C53 119.4(7)
C49 C54 H54 120.3
C53 C54 H54 120.3
C52 C55 H55A 109.5
C52 C55 H55B 109.5
C52 C55 H55C 109.5
H55A C55 H55B 109.5
H55A C55 H55C 109.5
H55B C55 H55C 109.5
I2 C56 H56A 109.1
I2 C56 H56B 109.1
C30 C56 I2 112.5(4)
C30 C56 H56A 109.1
C30 C56 H56B 109.1
H56A C56 H56B 107.8

loop_
_geom_bond_atom_site_label_1
_geom_bond_atom_site_label_2
_geom_bond_distance
I1 C6 2.150(5)
Br1 C19 1.903(6)
S1 O2 1.441(4)
S1 O3 1.438(4)
S1 N1 1.636(5)
S1 C22 1.758(6)
O1 C15 1.206(7)
N1 C1 1.477(7)
N1 C5 1.480(6)
C1 H1A 0.9700
C1 H1B 0.9700
C1 C2 1.517(8)
C2 H2 0.9800
C2 C3 1.535(7)
C2 C6 1.526(8)
C3 C4 1.357(7)
C3 C7 1.442(8)
C4 C5 1.517(8)
C4 C14 1.440(7)
C5 H5A 0.9700
C5 H5B 0.9700
C6 H6A 0.9700
C6 H6B 0.9700
C7 C8 1.413(8)
C7 C12 1.428(7)
C8 H8 0.9300
C8 C9 1.350(9)
C9 H9 0.9300
C9 C10 1.391(8)
C10 H10 0.9300
C10 C11 1.362(8)
C11 H11 0.9300
C11 C12 1.398(8)
C12 C13 1.406(8)
C13 H13 0.9300
C13 C14 1.383(8)
C14 C15 1.495(8)
C15 C16 1.507(8)
C16 C17 1.400(7)
C16 C21 1.373(8)
C17 H17 0.9300
C17 C18 1.392(7)
C18 H18 0.9300
C18 C19 1.365(9)
C19 C20 1.384(8)
C20 H20 0.9300
C20 C21 1.384(8)
C21 H21 0.9300
C22 C23 1.392(8)
C22 C27 1.397(7)
C23 H23 0.9300
C23 C24 1.382(8)
C24 H24 0.9300
C24 C25 1.383(8)
C25 C26 1.385(8)
C25 C28 1.493(9)
C26 H26 0.9300
C26 C27 1.387(9)
C27 H27 0.9300
C28 H28A 0.9600
C28 H28B 0.9600
C28 H28C 0.9600
I2 C56 2.156(6)
Br2 C46 1.893(6)
S2 O5 1.442(4)
S2 O6 1.423(5)
S2 N2 1.626(5)
S2 C49 1.767(6)
O4 C42 1.216(6)
N2 C29 1.477(7)
N2 C33 1.470(7)
C29 H29A 0.9700
C29 H29B 0.9700
C29 C30 1.502(7)
C30 H30 0.9800
C30 C31 1.515(7)
C30 C56 1.531(7)
C31 C32 1.369(8)
C31 C34 1.417(8)
C32 C33 1.521(8)
C32 C41 1.436(8)
C33 H33A 0.9700
C33 H33B 0.9700
C34 C35 1.425(8)
C34 C39 1.422(8)
C35 H35 0.9300
C35 C36 1.349(8)
C36 H36 0.9300
C36 C37 1.392(9)
C37 H37 0.9300
C37 C38 1.362(9)
C38 H38 0.9300
C38 C39 1.428(8)
C39 C40 1.419(8)
C40 H40 0.9300
C40 C41 1.368(8)
C41 C42 1.491(8)
C42 C43 1.503(8)
C43 C44 1.390(7)
C43 C48 1.396(8)
C44 H44 0.9300
C44 C45 1.392(8)
C45 H45 0.9300
C45 C46 1.365(9)
C46 C47 1.376(7)
C47 H47 0.9300
C47 C48 1.380(8)
C48 H48 0.9300
C49 C50 1.374(8)
C49 C54 1.381(9)
C50 H50 0.9300
C50 C51 1.380(8)
C51 H51 0.9300
C51 C52 1.376(10)
C52 C53 1.401(9)
C52 C55 1.501(8)
C53 H53 0.9300
C53 C54 1.395(8)
C54 H54 0.9300
C55 H55A 0.9600
C55 H55B 0.9600
C55 H55C 0.9600
C56 H56A 0.9700
C56 H56B 0.9700

loop_
_geom_torsion_atom_site_label_1
_geom_torsion_atom_site_label_2
_geom_torsion_atom_site_label_3
_geom_torsion_atom_site_label_4
_geom_torsion
Br1 C19 C20 C21 -179.0(5)
S1 N1 C1 C2 157.5(4)
S1 N1 C5 C4 -178.5(4)
S1 C22 C23 C24 176.4(5)
S1 C22 C27 C26 -177.7(5)
O1 C15 C16 C17 27.2(9)
O1 C15 C16 C21 -149.2(7)
O2 S1 N1 C1 -175.2(4)
O2 S1 N1 C5 53.9(5)
O2 S1 C22 C23 160.7(5)
O2 S1 C22 C27 -21.0(6)
O3 S1 N1 C1 -45.9(5)
O3 S1 N1 C5 -176.7(4)
O3 S1 C22 C23 28.7(6)
O3 S1 C22 C27 -153.0(5)
N1 S1 C22 C23 -85.5(5)
N1 S1 C22 C27 92.8(5)
N1 C1 C2 C3 54.3(6)
N1 C1 C2 C6 -66.5(6)
C1 N1 C5 C4 47.7(7)
C1 C2 C3 C4 -20.6(8)
C1 C2 C3 C7 158.2(5)
C1 C2 C6 I1 -69.6(6)
C2 C3 C4 C5 -0.4(9)
C2 C3 C4 C14 177.7(5)
C2 C3 C7 C8 0.5(9)
C2 C3 C7 C12 -175.8(5)
C3 C2 C6 I1 168.5(4)
C3 C4 C5 N1 -12.6(8)
C3 C4 C14 C13 0.5(9)
C3 C4 C14 C15 -173.1(6)
C3 C7 C8 C9 -178.9(6)
C3 C7 C12 C11 178.5(6)
C3 C7 C12 C13 -4.3(9)
C4 C3 C7 C8 179.3(6)
C4 C3 C7 C12 3.0(9)
C4 C14 C15 O1 31.7(10)
C4 C14 C15 C16 -152.0(5)
C5 N1 C1 C2 -70.2(6)
C5 C4 C14 C13 178.7(6)
C5 C4 C14 C15 5.1(8)
C6 C2 C3 C4 102.0(7)
C6 C2 C3 C7 -79.2(7)
C7 C3 C4 C5 -179.1(5)
C7 C3 C4 C14 -1.1(9)
C7 C8 C9 C10 1.9(11)
C7 C12 C13 C14 3.9(9)
C8 C7 C12 C11 2.0(9)
C8 C7 C12 C13 179.1(6)
C8 C9 C10 C11 -0.7(11)
C9 C10 C11 C12 0.2(11)
C10 C11 C12 C7 -0.9(10)
C10 C11 C12 C13 -177.9(6)
C11 C12 C13 C14 -179.0(6)
C12 C7 C8 C9 -2.5(10)
C12 C13 C14 C4 -2.0(9)
C12 C13 C14 C15 171.7(6)
C13 C14 C15 O1 -141.9(7)
C13 C14 C15 C16 34.4(9)
C14 C4 C5 N1 169.2(5)
C14 C15 C16 C17 -149.2(6)
C14 C15 C16 C21 34.4(9)
C15 C16 C17 C18 -176.8(6)
C15 C16 C21 C20 175.4(6)
C16 C17 C18 C19 1.2(10)
C17 C16 C21 C20 -0.8(10)
C17 C18 C19 Br1 177.9(5)
C17 C18 C19 C20 -1.1(12)
C18 C19 C20 C21 0.1(11)
C19 C20 C21 C16 0.9(11)
C21 C16 C17 C18 -0.3(10)
C22 S1 N1 C1 69.6(5)
C22 S1 N1 C5 -61.2(5)
C22 C23 C24 C25 3.1(9)
C23 C22 C27 C26 0.6(9)
C23 C24 C25 C26 -2.9(9)
C23 C24 C25 C28 178.2(6)
C24 C25 C26 C27 1.5(10)
C25 C26 C27 C22 -0.4(9)
C27 C22 C23 C24 -1.9(9)
C28 C25 C26 C27 -179.5(6)
Br2 C46 C47 C48 179.3(5)
S2 N2 C29 C30 142.7(4)
S2 N2 C33 C32 -160.1(3)
S2 C49 C50 C51 177.8(5)
S2 C49 C54 C53 -178.2(5)
O4 C42 C43 C44 -159.0(6)
O4 C42 C43 C48 15.9(9)
O5 S2 N2 C29 179.8(4)
O5 S2 N2 C33 37.4(5)
O5 S2 C49 C50 157.5(5)
O5 S2 C49 C54 -24.3(6)
O6 S2 N2 C29 -51.3(4)
O6 S2 N2 C33 166.3(4)
O6 S2 C49 C50 26.1(6)
O6 S2 C49 C54 -155.7(5)
N2 S2 C49 C50 -87.4(5)
N2 S2 C49 C54 90.8(6)
N2 C29 C30 C31 47.1(6)
N2 C29 C30 C56 -73.5(6)
C29 N2 C33 C32 55.0(6)
C29 C30 C31 C32 -13.7(7)
C29 C30 C31 C34 166.0(5)
C29 C30 C56 I2 -81.6(5)
C30 C31 C32 C33 -0.6(8)
C30 C31 C32 C41 -178.0(4)
C30 C31 C34 C35 -3.1(8)
C30 C31 C34 C39 178.5(5)
C31 C30 C56 I2 156.0(4)
C31 C32 C33 N2 -19.4(7)
C31 C32 C41 C40 -0.2(8)
C31 C32 C41 C42 -172.6(5)
C31 C34 C35 C36 -176.5(5)
C31 C34 C39 C38 177.2(5)
C31 C34 C39 C40 -0.7(8)
C32 C31 C34 C35 176.5(5)
C32 C31 C34 C39 -1.9(8)
C32 C41 C42 O4 48.4(8)
C32 C41 C42 C43 -133.6(5)
C33 N2 C29 C30 -71.4(6)
C33 C32 C41 C40 -177.8(5)
C33 C32 C41 C42 9.9(8)
C34 C31 C32 C33 179.8(5)
C34 C31 C32 C41 2.4(8)
C34 C35 C36 C37 -1.2(10)
C34 C39 C40 C41 2.9(8)
C35 C34 C39 C38 -1.2(8)
C35 C34 C39 C40 -179.2(5)
C35 C36 C37 C38 -0.2(10)
C36 C37 C38 C39 0.9(10)
C37 C38 C39 C34 -0.1(9)
C37 C38 C39 C40 177.8(6)
C38 C39 C40 C41 -175.0(5)
C39 C34 C35 C36 1.9(8)
C39 C40 C41 C32 -2.5(8)
C39 C40 C41 C42 170.0(5)
C40 C41 C42 O4 -124.0(6)
C40 C41 C42 C43 54.0(7)
C41 C32 C33 N2 158.1(4)
C41 C42 C43 C44 23.0(8)
C41 C42 C43 C48 -162.0(6)
C42 C43 C44 C45 175.0(5)
C42 C43 C48 C47 -175.4(5)
C43 C44 C45 C46 0.2(9)
C44 C43 C48 C47 -0.2(9)
C44 C45 C46 Br2 -179.4(4)
C44 C45 C46 C47 -0.4(10)
C45 C46 C47 C48 0.3(10)
C46 C47 C48 C43 0.0(10)
C48 C43 C44 C45 0.1(9)
C49 S2 N2 C29 62.9(5)
C49 S2 N2 C33 -79.6(5)
C49 C50 C51 C52 0.9(10)
C50 C49 C54 C53 -0.1(10)
C50 C51 C52 C53 -1.0(10)
C50 C51 C52 C55 178.0(6)
C51 C52 C53 C54 0.5(10)
C52 C53 C54 C49 0.0(10)
C54 C49 C50 C51 -0.4(9)
C55 C52 C53 C54 -178.5(6)
C56 C30 C31 C32 107.6(6)
C56 C30 C31 C34 -72.8(6)
